data_1546820
loop_
_publ_author_name
'Jeon, Ie-Rang'
'Mathoni\`ere, Corine'
'Cl\'erac, Rodolphe'
'Rouzi\`eres, Mathieu'
'Jeannin, Olivier'
'Trzop, Elzbieta'
'Collet, Eric'
'Fourmigu\'e, Marc'

_publ_section_title
;
 Photoinduced reversible spin-state switching of an Fe <sup>III</sup>
 complex assisted by a halogen-bonded supramolecular network
;
_journal_issue 74
_journal_name_full 'Chemical Communications'
_journal_page_first 10283
_journal_page_last 10286
_journal_paper_doi 10.1039/C7CC03797J
_journal_volume 53
_journal_year 2017
_chemical_absolute_configuration ad
_chemical_formula_moiety 'C6 F3 I3, I, C32 H22 Fe N4 O2'
_chemical_formula_sum 'C38 H22 F3 Fe I4 N4 O2'
_chemical_formula_weight 1187.04
_chemical_melting_point ?
_space_group_crystal_system monoclinic
_space_group_IT_number 9
_space_group_name_Hall 'C -2yc'
_space_group_name_H-M_alt 'C 1 c 1'
_symmetry_space_group_name_Hall 'C -2yc'
_symmetry_space_group_name_H-M 'C 1 c 1'
_atom_sites_solution_hydrogens geom
_atom_sites_solution_primary dual
_atom_sites_solution_secondary difmap
_audit_update_record
;
2017-06-15 deposited with the CCDC.
2017-08-23 downloaded from the CCDC.
;
_cell_angle_alpha 90
_cell_angle_beta 107.4840(10)
_cell_angle_gamma 90
_cell_formula_units_Z 8
_cell_length_a 16.7237(2)
_cell_length_b 22.9833(2)
_cell_length_c 19.4485(2)
_cell_measurement_reflns_used 13592
_cell_measurement_temperature 100
_cell_measurement_theta_max 31.9350
_cell_measurement_theta_min 3.3200
_cell_volume 7129.98(13)
_computing_cell_refinement 'CrysAlisPro 1.171.38.46 (Rigaku OD, 2015)'
_computing_data_collection 'CrysAlisPro 1.171.38.46 (Rigaku OD, 2015)'
_computing_data_reduction 'CrysAlisPro 1.171.38.46 (Rigaku OD, 2015)'
_computing_molecular_graphics 'Mercury3.9 (2016)'
_computing_publication_material 'Olex2 (Dolomanov et al., 2009)'
_computing_structure_refinement 'ShelXL (Sheldrick, 2015)'
_computing_structure_solution 'ShelXT (Sheldrick, 2015)'
_diffrn_ambient_temperature 100
_diffrn_detector 'CCD plate'
_diffrn_detector_area_resol_mean 16.1852
_diffrn_detector_type Sapphire3
_diffrn_measured_fraction_theta_full 0.998
_diffrn_measured_fraction_theta_max 0.999
_diffrn_measurement_details
;
List of Runs (angles in degrees, time in seconds):

  # Type    Start    End  Width  t~exp~   \w     \q     \k     \f   Frames
#--------------------------------------------------------------------------
  1  \w     10.00 101.00   1.00   25.00    --   32.27  57.00   0.00   91
  2  \w      9.00 103.00   1.00   25.00    --   32.27  57.00  90.00   94
  3  \w    -28.00   2.00   1.00   25.00    --   32.27 125.00-132.09   30
  4  \w     10.00 103.00   1.00   25.00    --   32.27  57.00 -60.00   93
  5  \w    -29.00   1.00   1.00   25.00    --   32.27 128.00  22.02   30
  6  \w      1.00  69.00   1.00   25.00    --   32.27  38.00 -90.00   68
  7  \w    -23.00  73.00   1.00   25.00    --   32.27 -99.00-180.00   96
  8  \w    -22.00  74.00   1.00   25.00    --   32.27 -99.00 -30.00   96
  9  \w    -39.00  48.00   1.00   25.00    --   32.27 -77.00  90.00   87
 10  \w    -38.00  53.00   1.00   25.00    --   32.27 -57.00   0.00   91
 11  \w      6.00 103.00   1.00   25.00    --   32.27  68.00 133.00   97
 12  \w    -36.00  45.00   1.00   25.00    --   32.27 -57.00-150.00   81
;
_diffrn_measurement_device 'four-circle diffractometer'
_diffrn_measurement_device_type 'Xcalibur, Sapphire3'
_diffrn_measurement_method '\w scans'
_diffrn_orient_matrix_type 'CrysAlisPro convention (1999,Acta A55,543-557)'
_diffrn_orient_matrix_UB_11 -0.0046585000
_diffrn_orient_matrix_UB_12 0.0294013000
_diffrn_orient_matrix_UB_13 -0.0116056000
_diffrn_orient_matrix_UB_21 -0.0374579000
_diffrn_orient_matrix_UB_22 -0.0073279000
_diffrn_orient_matrix_UB_23 -0.0273167000
_diffrn_orient_matrix_UB_31 -0.0235101000
_diffrn_orient_matrix_UB_32 0.0058468000
_diffrn_orient_matrix_UB_33 0.0241055000
_diffrn_radiation_monochromator graphite
_diffrn_radiation_probe x-ray
_diffrn_radiation_type MoK\a
_diffrn_radiation_wavelength 0.71073
_diffrn_reflns_av_R_equivalents 0.0527
_diffrn_reflns_av_unetI/netI 0.0560
_diffrn_reflns_Laue_measured_fraction_full 0.998
_diffrn_reflns_Laue_measured_fraction_max 0.999
_diffrn_reflns_limit_h_max 21
_diffrn_reflns_limit_h_min -21
_diffrn_reflns_limit_k_max 29
_diffrn_reflns_limit_k_min -29
_diffrn_reflns_limit_l_max 24
_diffrn_reflns_limit_l_min -24
_diffrn_reflns_number 60010
_diffrn_reflns_point_group_measured_fraction_full 0.998
_diffrn_reflns_point_group_measured_fraction_max 0.998
_diffrn_reflns_theta_full 25.242
_diffrn_reflns_theta_max 26.999
_diffrn_reflns_theta_min 2.950
_diffrn_source 'fine-focus sealed X-ray tube'
_diffrn_source_type 'Enhance (Mo) X-ray Source'
_exptl_absorpt_coefficient_mu 3.945
_exptl_absorpt_correction_T_max 0.923
_exptl_absorpt_correction_T_min 0.585
_exptl_absorpt_correction_type analytical
_exptl_absorpt_process_details
;
CrysAlisPro 1.171.38.46 (Rigaku Oxford Diffraction, 2015)
Analytical numeric absorption correction using a multifaceted crystal
            model based on expressions derived by R.C. Clark & J.S. Reid.
(Clark, R. C. & Reid, J. S. (1995). Acta Cryst. A51, 887-897)
Empirical absorption correction using spherical harmonics,
 implemented in SCALE3 ABSPACK scaling algorithm.
;
_exptl_crystal_colour brown
_exptl_crystal_density_diffrn 2.212
_exptl_crystal_density_meas ?
_exptl_crystal_density_method none
_exptl_crystal_description 'cut needle'
_exptl_crystal_F_000 4472
_exptl_crystal_size_max 0.21
_exptl_crystal_size_mid 0.049
_exptl_crystal_size_min 0.021
_refine_diff_density_max 0.659
_refine_diff_density_min -0.613
_refine_diff_density_rms 0.120
_refine_ls_abs_structure_details
;
 Flack x determined using 5066 quotients [(I+)-(I-)]/[(I+)+(I-)]
 (Parsons, Flack and Wagner, Acta Cryst. B69 (2013) 249-259).
;
_refine_ls_abs_structure_Flack -0.034(11)
_refine_ls_extinction_method none
_refine_ls_goodness_of_fit_ref 0.946
_refine_ls_hydrogen_treatment constr
_refine_ls_matrix_type full
_refine_ls_number_parameters 937
_refine_ls_number_reflns 15538
_refine_ls_number_restraints 32
_refine_ls_restrained_S_all 0.945
_refine_ls_R_factor_all 0.0502
_refine_ls_R_factor_gt 0.0330
_refine_ls_shift/su_max 0.001
_refine_ls_shift/su_mean 0.000
_refine_ls_structure_factor_coef Fsqd
_refine_ls_weighting_details 'w=1/[\s^2^(Fo^2^)] where P=(Fo^2^+2Fc^2^)/3'
_refine_ls_weighting_scheme calc
_refine_ls_wR_factor_gt 0.0407
_refine_ls_wR_factor_ref 0.0452
_reflns_Friedel_coverage 0.997
_reflns_Friedel_fraction_full 0.997
_reflns_Friedel_fraction_max 0.998
_reflns_number_gt 12446
_reflns_number_total 15538
_reflns_threshold_expression 'I > 2\s(I)'
_cod_data_source_file c7cc03797j2.cif
_cod_data_source_block Feqsal100K
_cod_depositor_comments
;
The following automatic conversions were performed:

'_chemical_melting_point' value 'not measured' was changed to '?' -
the value is undefined or not given.

'_exptl_crystal_density_meas' value 'not measured' was changed to '?'
- the value is perceived as not measured.

Automatic conversion script
Id: cif_fix_values 4973 2017-02-22 13:04:09Z antanas 
;
_cod_database_code 1546820
_chemical_oxdiff_formula 'C38 H22 F3 Fe I4 N4 O2'
_shelx_space_group_comment
;
The symmetry employed for this shelxl refinement is uniquely defined
by the following loop, which should always be used as a source of
symmetry information in preference to the above space-group names.
They are only intended as comments.
;
_reflns_odcompleteness_completeness 99.88
_reflns_odcompleteness_iscentric 1
_reflns_odcompleteness_theta 31.44

loop_
_space_group_symop_operation_xyz
'x, y, z'
'x, -y, z+1/2'
'x+1/2, y+1/2, z'
'x+1/2, -y+1/2, z+1/2'

loop_
_atom_site_label
_atom_site_type_symbol
_atom_site_fract_x
_atom_site_fract_y
_atom_site_fract_z
_atom_site_U_iso_or_equiv
_atom_site_adp_type
_atom_site_occupancy
_atom_site_site_symmetry_order
_atom_site_calc_flag
_atom_site_refinement_flags_posn
_atom_site_refinement_flags_adp
I1 I 0.38081(3) 0.49793(3) 0.49697(3) 0.01575(19) Uani 1 1 d . .
I3 I 0.38355(4) 0.75939(3) 0.52356(3) 0.01644(18) Uani 1 1 d . .
I2 I 0.62909(4) 0.61558(3) 0.75476(4) 0.01615(15) Uani 1 1 d . .
F2 F 0.5449(3) 0.7219(2) 0.6564(3) 0.0195(13) Uani 1 1 d . .
F3 F 0.3408(3) 0.6317(3) 0.4675(3) 0.0210(13) Uani 1 1 d . .
F1 F 0.5329(3) 0.5185(2) 0.6410(3) 0.0203(12) Uani 1 1 d . .
C69 C 0.4415(5) 0.6789(4) 0.5603(5) 0.015(2) Uani 1 1 d . .
C65 C 0.4377(5) 0.5735(4) 0.5502(5) 0.016(2) Uani 1 1 d . .
C70 C 0.4075(6) 0.6281(4) 0.5260(4) 0.013(2) Uani 1 1 d . .
C66 C 0.5030(5) 0.5711(4) 0.6144(5) 0.012(2) Uani 1 1 d . .
C67 C 0.5404(5) 0.6202(4) 0.6530(4) 0.0118(19) Uani 1 1 d . .
C68 C 0.5086(5) 0.6733(4) 0.6223(4) 0.013(2) Uani 1 1 d . U
I5 I 0.87402(3) 0.49740(3) 0.51335(3) 0.0148(2) Uani 1 1 d . .
I7 I 0.88174(4) 0.75879(3) 0.53042(3) 0.01584(17) Uani 1 1 d . .
I6 I 1.13459(4) 0.61952(3) 0.76151(4) 0.01541(16) Uani 1 1 d . .
F4 F 1.0312(3) 0.5196(2) 0.6559(3) 0.0205(13) Uani 1 1 d . .
F5 F 1.0472(3) 0.7236(2) 0.6605(3) 0.0196(13) Uani 1 1 d . .
F6 F 0.8319(3) 0.6306(2) 0.4851(3) 0.0184(12) Uani 1 1 d . .
C71 C 0.9323(5) 0.5730(4) 0.5661(4) 0.013(2) Uani 1 1 d . .
C75 C 0.9382(6) 0.6792(4) 0.5719(4) 0.016(2) Uani 1 1 d . .
C73 C 1.0405(5) 0.6215(4) 0.6620(4) 0.015(2) Uani 1 1 d . .
C76 C 0.9011(5) 0.6281(4) 0.5416(4) 0.013(2) Uani 1 1 d . .
C74 C 1.0086(5) 0.6742(4) 0.6308(4) 0.0114(19) Uani 1 1 d . .
C72 C 1.0010(5) 0.5720(4) 0.6275(4) 0.014(2) Uani 1 1 d . .
I8 I 0.75365(4) 0.37553(3) 0.44451(3) 0.01681(15) Uani 1 1 d . .
I4 I 0.25558(4) 0.37288(3) 0.44868(3) 0.01622(14) Uani 1 1 d . .
Fe2 Fe 0.51782(8) 0.17376(6) 0.31324(6) 0.0107(3) Uani 1 1 d . .
O3 O 0.4609(4) 0.2367(3) 0.2599(3) 0.0126(14) Uani 1 1 d . .
O4 O 0.4232(3) 0.1448(3) 0.3342(3) 0.0119(14) Uani 1 1 d . .
N7 N 0.4955(4) 0.1326(3) 0.2220(4) 0.0106(16) Uani 1 1 d . .
N8 N 0.6230(4) 0.1961(3) 0.2923(4) 0.0109(16) Uani 1 1 d . .
N6 N 0.5770(4) 0.1090(4) 0.3734(4) 0.0129(17) Uani 1 1 d . .
N5 N 0.5491(4) 0.2161(3) 0.4038(4) 0.0121(17) Uani 1 1 d . .
C41 C 0.6417(6) 0.2021(5) 0.5309(5) 0.018(2) Uani 1 1 d . .
H41 H 0.6353 0.2413 0.5440 0.021 Uiso 1 1 calc R .
C59 C 0.6938(6) 0.1629(4) 0.1342(5) 0.013(2) Uani 1 1 d . .
H59 H 0.7393 0.1699 0.1155 0.016 Uiso 1 1 calc R .
C44 C 0.6595(5) 0.0854(4) 0.4961(5) 0.015(2) Uani 1 1 d . .
C35 C 0.3826(6) 0.3813(5) 0.2543(5) 0.017(2) Uani 1 1 d . .
H35 H 0.3500 0.4072 0.2189 0.020 Uiso 1 1 calc R .
C51 C 0.2475(6) 0.0465(4) 0.2865(5) 0.019(2) Uani 1 1 d . .
H51 H 0.2075 0.0321 0.3081 0.023 Uiso 1 1 calc R .
C54 C 0.3657(6) 0.0877(4) 0.2245(5) 0.013(2) Uani 1 1 d . .
C64 C 0.6851(6) 0.2286(4) 0.3298(5) 0.015(2) Uani 1 1 d . .
H64 H 0.6831 0.2429 0.3751 0.018 Uiso 1 1 calc R .
C37 C 0.4573(5) 0.3619(4) 0.3759(5) 0.017(2) Uani 1 1 d . .
H37 H 0.4767 0.3735 0.4249 0.021 Uiso 1 1 calc R .
C43 C 0.7000(6) 0.1065(4) 0.5663(5) 0.017(2) Uani 1 1 d . .
H43 H 0.7332 0.0812 0.6023 0.020 Uiso 1 1 calc R .
C36 C 0.4116(6) 0.4001(5) 0.3261(5) 0.021(2) Uani 1 1 d . .
H36 H 0.3997 0.4382 0.3394 0.026 Uiso 1 1 calc R .
C50 C 0.3081(5) 0.0830(4) 0.3242(5) 0.015(2) Uani 1 1 d . .
H50 H 0.3100 0.0933 0.3719 0.018 Uiso 1 1 calc R .
C55 C 0.4279(5) 0.1032(4) 0.1916(4) 0.013(2) Uani 1 1 d . .
H55 H 0.4193 0.0910 0.1432 0.016 Uiso 1 1 calc R .
C61 C 0.6267(5) 0.1756(4) 0.2267(4) 0.0100(19) Uani 1 1 d . U
C48 C 0.5799(5) 0.0533(4) 0.3557(5) 0.014(2) Uani 1 1 d . .
H48 H 0.5543 0.0419 0.3071 0.017 Uiso 1 1 calc R .
C63 C 0.7537(6) 0.2435(4) 0.3075(5) 0.016(2) Uani 1 1 d . .
H63 H 0.7963 0.2681 0.3366 0.019 Uiso 1 1 calc R .
C52 C 0.2424(5) 0.0295(4) 0.2165(5) 0.019(2) Uani 1 1 d . .
H52 H 0.1986 0.0047 0.1897 0.023 Uiso 1 1 calc R .
C56 C 0.5587(5) 0.1411(4) 0.1870(4) 0.0104(19) Uani 1 1 d . .
C62 C 0.7599(6) 0.2227(4) 0.2434(5) 0.016(2) Uani 1 1 d . .
H62 H 0.8070 0.2320 0.2278 0.019 Uiso 1 1 calc R .
C57 C 0.5606(5) 0.1183(4) 0.1217(4) 0.014(2) Uani 1 1 d . .
H57 H 0.5157 0.0947 0.0943 0.017 Uiso 1 1 calc R .
C58 C 0.6284(6) 0.1298(4) 0.0962(5) 0.017(2) Uani 1 1 d . .
H58 H 0.6288 0.1140 0.0511 0.020 Uiso 1 1 calc R .
C45 C 0.6142(5) 0.1253(4) 0.4446(4) 0.011(2) Uani 1 1 d . .
C39 C 0.5265(5) 0.2690(4) 0.4126(4) 0.0094(19) Uani 1 1 d . .
H39 H 0.5447 0.2845 0.4601 0.011 Uiso 1 1 calc R .
C38 C 0.4770(5) 0.3055(4) 0.3573(4) 0.015(2) Uani 1 1 d . .
C47 C 0.6190(5) 0.0114(5) 0.4058(5) 0.019(2) Uani 1 1 d . .
H47 H 0.6175 -0.0283 0.3915 0.023 Uiso 1 1 calc R .
C60 C 0.6951(5) 0.1871(4) 0.2010(4) 0.0116(19) Uani 1 1 d . U
C46 C 0.6597(5) 0.0265(4) 0.4756(5) 0.015(2) Uani 1 1 d . .
H46 H 0.6877 -0.0021 0.5096 0.017 Uiso 1 1 calc R .
C49 C 0.3686(5) 0.1061(4) 0.2948(4) 0.012(2) Uani 1 1 d . .
C42 C 0.6910(6) 0.1640(5) 0.5819(5) 0.019(2) Uani 1 1 d . .
H42 H 0.7191 0.1781 0.6289 0.023 Uiso 1 1 calc R .
C53 C 0.3025(5) 0.0495(4) 0.1873(5) 0.016(2) Uani 1 1 d . .
H53 H 0.3011 0.0371 0.1404 0.019 Uiso 1 1 calc R .
C40 C 0.6019(5) 0.1835(4) 0.4612(4) 0.0097(19) Uani 1 1 d . .
C33 C 0.4477(5) 0.2881(4) 0.2841(4) 0.0100(19) Uani 1 1 d . .
C34 C 0.3992(5) 0.3280(4) 0.2336(5) 0.014(2) Uani 1 1 d . .
H34 H 0.3780 0.3171 0.1843 0.017 Uiso 1 1 calc R .
Fe1 Fe 0.50826(8) 0.67525(6) 0.31037(7) 0.0117(3) Uani 1 1 d . .
O1 O 0.4059(4) 0.6409(3) 0.3153(3) 0.0159(15) Uani 1 1 d . .
O2 O 0.4603(4) 0.7473(3) 0.2707(3) 0.0157(15) Uani 1 1 d . .
N4 N 0.5691(4) 0.6070(3) 0.3832(4) 0.0121(16) Uani 1 1 d . .
N2 N 0.6244(4) 0.6909(3) 0.2863(4) 0.0120(17) Uani 1 1 d . U
N3 N 0.5565(4) 0.7190(3) 0.4104(4) 0.0097(16) Uani 1 1 d . .
N1 N 0.4922(4) 0.6284(3) 0.2137(4) 0.0107(16) Uani 1 1 d . .
C16 C 0.6892(5) 0.7220(4) 0.3239(5) 0.014(2) Uani 1 1 d . .
H16 H 0.6888 0.7363 0.3696 0.016 Uiso 1 1 calc R .
C32 C 0.5661(5) 0.5507(4) 0.3685(5) 0.017(2) Uani 1 1 d . .
H32 H 0.5368 0.5386 0.3209 0.021 Uiso 1 1 calc R .
C7 C 0.4307(6) 0.5936(4) 0.1849(5) 0.014(2) Uani 1 1 d . .
H7 H 0.4286 0.5775 0.1394 0.017 Uiso 1 1 calc R .
C1 C 0.3576(6) 0.6001(4) 0.2799(5) 0.013(2) Uani 1 1 d . .
C6 C 0.3652(5) 0.5764(4) 0.2144(5) 0.013(2) Uani 1 1 d . .
C14 C 0.7591(6) 0.7159(4) 0.2340(5) 0.016(2) Uani 1 1 d . .
H14 H 0.8049 0.7250 0.2166 0.019 Uiso 1 1 calc R .
C28 C 0.6530(5) 0.5848(4) 0.5055(5) 0.015(2) Uani 1 1 d . .
C18 C 0.4043(6) 0.8419(4) 0.2511(5) 0.017(2) Uani 1 1 d . .
H18 H 0.3781 0.8331 0.2018 0.021 Uiso 1 1 calc R .
C19 C 0.3946(5) 0.8967(5) 0.2767(5) 0.016(2) Uani 1 1 d . .
H19 H 0.3623 0.9251 0.2448 0.019 Uiso 1 1 calc R .
C22 C 0.4907(5) 0.8132(4) 0.3707(5) 0.014(2) Uani 1 1 d . .
C21 C 0.4783(6) 0.8693(5) 0.3944(5) 0.020(2) Uani 1 1 d . .
H21 H 0.5031 0.8790 0.4437 0.024 Uiso 1 1 calc R .
C5 C 0.3067(6) 0.5357(4) 0.1758(5) 0.018(2) Uani 1 1 d . .
H5 H 0.3111 0.5213 0.1312 0.021 Uiso 1 1 calc R .
C9 C 0.5515(5) 0.6205(4) 0.1101(5) 0.016(2) Uani 1 1 d . .
H9 H 0.5035 0.6004 0.0812 0.020 Uiso 1 1 calc R .
C23 C 0.5395(5) 0.7731(4) 0.4220(5) 0.014(2) Uani 1 1 d . .
H23 H 0.5622 0.7870 0.4700 0.016 Uiso 1 1 calc R .
C11 C 0.6868(5) 0.6623(4) 0.1219(5) 0.012(2) Uani 1 1 d . .
H11 H 0.7314 0.6700 0.1024 0.014 Uiso 1 1 calc R .
C15 C 0.7580(6) 0.7350(4) 0.3003(5) 0.017(2) Uani 1 1 d . .
H15 H 0.8037 0.7569 0.3299 0.020 Uiso 1 1 calc R .
C2 C 0.2925(5) 0.5778(4) 0.3049(5) 0.016(2) Uani 1 1 d . .
H2 H 0.2866 0.5915 0.3492 0.020 Uiso 1 1 calc R .
C8 C 0.5547(5) 0.6383(4) 0.1784(4) 0.012(2) Uani 1 1 d . .
C24 C 0.6083(6) 0.6847(4) 0.4683(5) 0.014(2) Uani 1 1 d . .
C13 C 0.6244(5) 0.6709(4) 0.2192(5) 0.0111(19) Uani 1 1 d . U
C30 C 0.6467(5) 0.5251(5) 0.4868(5) 0.021(2) Uani 1 1 d . .
H30 H 0.6729 0.4967 0.5219 0.025 Uiso 1 1 calc R .
C31 C 0.6034(6) 0.5080(5) 0.4188(5) 0.019(2) Uani 1 1 d . .
H31 H 0.5986 0.4680 0.4060 0.023 Uiso 1 1 calc R .
C20 C 0.4316(6) 0.9103(4) 0.3485(5) 0.018(2) Uani 1 1 d . .
H20 H 0.4246 0.9480 0.3660 0.022 Uiso 1 1 calc R .
C3 C 0.2381(6) 0.5370(4) 0.2666(5) 0.017(2) Uani 1 1 d . .
H3 H 0.1957 0.5225 0.2854 0.020 Uiso 1 1 calc R .
C17 C 0.4523(5) 0.7990(4) 0.2970(4) 0.013(2) Uani 1 1 d . .
C27 C 0.6982(6) 0.6073(5) 0.5746(5) 0.020(2) Uani 1 1 d . .
H27 H 0.7277 0.5815 0.6118 0.024 Uiso 1 1 calc R .
C12 C 0.6913(5) 0.6825(4) 0.1916(4) 0.013(2) Uani 1 1 d . .
C10 C 0.6187(6) 0.6318(4) 0.0831(5) 0.016(2) Uani 1 1 d . .
H10 H 0.6165 0.6179 0.0365 0.019 Uiso 1 1 calc R .
C26 C 0.6991(6) 0.6655(5) 0.5873(5) 0.021(2) Uani 1 1 d . .
H26 H 0.7305 0.6802 0.6331 0.026 Uiso 1 1 calc R .
C25 C 0.6546(6) 0.7037(4) 0.5342(5) 0.017(2) Uani 1 1 d . .
H25 H 0.6567 0.7443 0.5443 0.020 Uiso 1 1 calc R .
C4 C 0.2428(5) 0.5158(4) 0.2008(5) 0.018(2) Uani 1 1 d . .
H4 H 0.2030 0.4884 0.1740 0.022 Uiso 1 1 calc R .
C29 C 0.6105(5) 0.6243(4) 0.4522(5) 0.0107(19) Uani 1 1 d . .

loop_
_atom_site_aniso_label
_atom_site_aniso_U_11
_atom_site_aniso_U_22
_atom_site_aniso_U_33
_atom_site_aniso_U_23
_atom_site_aniso_U_13
_atom_site_aniso_U_12
I1 0.0165(3) 0.0124(4) 0.0150(4) -0.0011(3) -0.0003(3) 0.0001(3)
I3 0.0198(4) 0.0118(4) 0.0168(4) 0.0003(3) 0.0041(3) 0.0014(3)
I2 0.0128(3) 0.0166(4) 0.0160(3) -0.0028(3) -0.0003(3) 0.0020(3)
F2 0.019(3) 0.017(3) 0.020(3) -0.006(2) 0.001(2) -0.001(2)
F3 0.019(3) 0.019(3) 0.018(3) -0.001(2) -0.005(2) 0.001(2)
F1 0.020(3) 0.012(3) 0.025(3) -0.002(2) 0.001(2) 0.000(2)
C69 0.017(5) 0.011(5) 0.017(5) 0.004(4) 0.007(4) 0.003(4)
C65 0.013(5) 0.021(6) 0.016(5) -0.010(4) 0.007(4) -0.008(4)
C70 0.015(5) 0.019(6) 0.006(4) -0.003(4) 0.003(4) -0.002(4)
C66 0.012(5) 0.005(5) 0.020(5) 0.001(4) 0.005(4) -0.002(4)
C67 0.012(5) 0.009(5) 0.013(4) 0.001(4) 0.002(4) 0.004(4)
C68 0.014(3) 0.012(3) 0.013(3) -0.006(3) 0.006(3) -0.003(3)
I5 0.0176(4) 0.0119(4) 0.0127(5) -0.0007(3) 0.0012(3) -0.0002(3)
I7 0.0178(4) 0.0119(4) 0.0173(4) 0.0017(3) 0.0044(3) 0.0012(3)
I6 0.0136(3) 0.0152(4) 0.0156(4) -0.0016(3) 0.0016(3) 0.0014(3)
F4 0.021(3) 0.012(3) 0.023(3) 0.000(2) 0.000(2) 0.006(2)
F5 0.023(3) 0.013(3) 0.021(3) -0.006(2) 0.003(2) -0.003(2)
F6 0.020(3) 0.016(3) 0.016(3) 0.003(2) -0.001(2) 0.001(2)
C71 0.015(5) 0.010(5) 0.016(5) -0.001(4) 0.007(4) -0.001(4)
C75 0.020(5) 0.019(6) 0.009(4) 0.001(4) 0.004(4) 0.000(4)
C73 0.009(5) 0.021(6) 0.015(5) -0.003(4) 0.002(4) 0.001(4)
C76 0.010(5) 0.017(5) 0.010(4) 0.005(4) 0.002(3) 0.003(4)
C74 0.011(5) 0.011(5) 0.012(4) -0.007(4) 0.004(4) -0.005(4)
C72 0.018(5) 0.012(6) 0.015(5) 0.006(4) 0.010(4) 0.004(4)
I8 0.0179(3) 0.0131(4) 0.0179(4) -0.0006(3) 0.0030(3) 0.0013(3)
I4 0.0172(3) 0.0126(4) 0.0171(3) 0.0006(3) 0.0024(3) 0.0023(3)
Fe2 0.0098(7) 0.0106(7) 0.0111(6) -0.0001(5) 0.0023(5) -0.0012(5)
O3 0.013(3) 0.012(4) 0.013(3) -0.001(3) 0.004(3) -0.003(3)
O4 0.009(3) 0.013(4) 0.014(3) -0.001(3) 0.004(3) 0.003(3)
N7 0.009(4) 0.009(4) 0.013(4) 0.001(3) 0.002(3) -0.001(3)
N8 0.008(4) 0.011(4) 0.012(4) 0.002(3) 0.001(3) 0.004(3)
N6 0.006(4) 0.021(5) 0.011(4) -0.001(3) 0.003(3) 0.002(3)
N5 0.009(4) 0.017(5) 0.012(4) 0.002(3) 0.006(3) 0.002(3)
C41 0.018(5) 0.021(6) 0.015(5) -0.007(5) 0.006(4) -0.003(5)
C59 0.012(5) 0.014(6) 0.016(5) 0.006(4) 0.008(4) 0.005(4)
C44 0.012(5) 0.016(6) 0.017(5) 0.002(4) 0.005(4) 0.001(4)
C35 0.013(5) 0.016(6) 0.021(5) -0.001(4) 0.004(4) 0.002(4)
C51 0.021(5) 0.013(6) 0.026(5) 0.003(4) 0.012(4) 0.002(4)
C54 0.014(5) 0.009(5) 0.014(5) 0.003(4) 0.002(4) -0.001(4)
C64 0.016(5) 0.012(5) 0.013(5) 0.005(4) -0.001(4) 0.000(4)
C37 0.015(5) 0.018(6) 0.018(5) 0.002(4) 0.004(4) 0.005(4)
C43 0.020(5) 0.014(6) 0.015(5) 0.009(4) 0.002(4) 0.006(4)
C36 0.020(5) 0.017(6) 0.028(6) -0.002(5) 0.008(4) 0.008(5)
C50 0.015(5) 0.022(6) 0.012(5) 0.003(4) 0.008(4) 0.001(4)
C55 0.015(5) 0.016(5) 0.006(4) -0.005(4) 0.001(4) 0.002(4)
C61 0.012(4) 0.005(4) 0.011(4) 0.003(3) 0.000(3) 0.002(3)
C48 0.012(5) 0.018(6) 0.011(4) -0.003(4) 0.003(4) -0.001(4)
C63 0.013(5) 0.016(6) 0.017(5) -0.002(4) 0.001(4) -0.001(4)
C52 0.011(5) 0.015(6) 0.030(6) -0.003(4) 0.003(4) -0.004(4)
C56 0.010(5) 0.008(5) 0.015(4) 0.004(4) 0.006(4) 0.001(4)
C62 0.015(5) 0.018(6) 0.016(5) 0.009(4) 0.007(4) 0.003(4)
C57 0.018(5) 0.010(5) 0.014(4) 0.001(4) 0.003(4) -0.004(4)
C58 0.023(5) 0.020(6) 0.011(5) 0.002(4) 0.010(4) 0.008(4)
C45 0.007(4) 0.018(6) 0.007(4) 0.001(4) -0.001(3) 0.003(4)
C39 0.004(4) 0.013(5) 0.010(4) -0.004(4) 0.001(3) -0.003(4)
C38 0.014(5) 0.018(6) 0.013(5) 0.001(4) 0.006(4) -0.003(4)
C47 0.013(5) 0.017(6) 0.027(5) 0.002(4) 0.006(4) 0.002(4)
C60 0.011(3) 0.009(3) 0.013(3) 0.005(3) 0.001(3) 0.003(3)
C46 0.018(5) 0.010(5) 0.017(5) 0.001(4) 0.007(4) 0.002(4)
C49 0.010(5) 0.019(6) 0.008(4) 0.002(4) 0.004(4) 0.007(4)
C42 0.016(5) 0.026(6) 0.011(5) -0.003(4) -0.001(4) -0.006(4)
C53 0.018(5) 0.021(6) 0.011(5) -0.006(4) 0.007(4) -0.002(4)
C40 0.006(4) 0.015(5) 0.009(4) 0.003(4) 0.002(3) 0.000(4)
C33 0.006(4) 0.010(5) 0.014(4) 0.001(4) 0.003(3) -0.002(4)
C34 0.014(5) 0.018(6) 0.012(4) -0.005(4) 0.007(4) -0.003(4)
Fe1 0.0100(7) 0.0118(8) 0.0130(6) -0.0028(6) 0.0027(5) -0.0006(6)
O1 0.015(3) 0.015(4) 0.018(3) -0.007(3) 0.005(3) -0.006(3)
O2 0.013(3) 0.018(4) 0.014(3) -0.004(3) 0.001(3) -0.001(3)
N4 0.014(4) 0.006(4) 0.016(4) -0.002(3) 0.005(3) -0.001(3)
N2 0.013(4) 0.005(4) 0.018(3) 0.001(3) 0.005(3) 0.000(3)
N3 0.006(4) 0.009(4) 0.015(4) 0.001(3) 0.005(3) -0.001(3)
N1 0.008(4) 0.010(4) 0.014(4) 0.001(3) 0.003(3) 0.002(3)
C16 0.007(5) 0.016(5) 0.016(5) -0.004(4) 0.000(4) 0.003(4)
C32 0.014(5) 0.018(6) 0.017(5) -0.003(4) 0.000(4) -0.001(4)
C7 0.022(5) 0.005(5) 0.013(5) 0.002(4) 0.001(4) 0.001(4)
C1 0.009(5) 0.005(5) 0.022(5) 0.005(4) -0.001(4) 0.001(4)
C6 0.009(5) 0.016(6) 0.015(5) 0.001(4) 0.005(4) 0.004(4)
C14 0.010(5) 0.011(6) 0.027(5) 0.008(4) 0.007(4) 0.004(4)
C28 0.015(5) 0.016(6) 0.016(5) -0.001(4) 0.008(4) 0.000(4)
C18 0.017(5) 0.020(6) 0.015(5) -0.001(4) 0.006(4) -0.006(4)
C19 0.012(5) 0.016(6) 0.023(5) 0.004(5) 0.009(4) 0.001(4)
C22 0.016(5) 0.012(5) 0.018(5) -0.007(4) 0.010(4) -0.006(4)
C21 0.026(6) 0.018(6) 0.015(5) -0.004(4) 0.003(4) 0.000(5)
C5 0.017(5) 0.022(6) 0.015(5) -0.008(4) 0.005(4) -0.006(4)
C9 0.011(5) 0.013(5) 0.025(5) 0.003(4) 0.003(4) 0.001(4)
C23 0.015(5) 0.014(6) 0.014(5) -0.003(4) 0.009(4) -0.003(4)
C11 0.013(5) 0.006(5) 0.020(5) 0.000(4) 0.009(4) -0.002(4)
C15 0.017(5) 0.014(5) 0.019(5) 0.002(4) 0.005(4) 0.001(4)
C2 0.014(5) 0.023(6) 0.013(5) 0.002(4) 0.006(4) 0.000(4)
C8 0.007(4) 0.015(5) 0.013(4) 0.002(4) -0.001(4) 0.004(4)
C24 0.016(5) 0.016(6) 0.014(5) -0.002(4) 0.007(4) 0.001(4)
C13 0.010(4) 0.006(4) 0.017(4) 0.004(3) 0.004(3) 0.004(3)
C30 0.013(5) 0.023(6) 0.029(6) 0.016(5) 0.009(4) 0.007(4)
C31 0.023(5) 0.012(6) 0.023(5) -0.004(4) 0.008(4) -0.004(4)
C20 0.024(6) 0.010(5) 0.022(5) -0.001(4) 0.010(4) 0.006(4)
C3 0.020(5) 0.013(5) 0.023(5) 0.004(4) 0.016(4) -0.003(4)
C17 0.015(5) 0.014(5) 0.013(5) -0.001(4) 0.009(4) -0.004(4)
C27 0.012(5) 0.032(7) 0.016(5) 0.006(5) 0.005(4) 0.003(4)
C12 0.012(5) 0.010(5) 0.015(5) 0.003(4) 0.001(4) 0.003(4)
C10 0.020(5) 0.009(5) 0.019(5) -0.002(4) 0.009(4) -0.005(4)
C26 0.017(5) 0.032(7) 0.015(5) -0.007(5) 0.006(4) 0.003(5)
C25 0.020(6) 0.013(6) 0.018(5) -0.006(4) 0.006(4) 0.000(4)
C4 0.015(5) 0.016(6) 0.025(5) -0.003(4) 0.009(4) -0.008(4)
C29 0.007(4) 0.011(5) 0.015(4) 0.002(4) 0.004(4) 0.000(4)

loop_
_atom_type_symbol
_atom_type_description
_atom_type_scat_dispersion_real
_atom_type_scat_dispersion_imag
_atom_type_scat_source
C C 0.0033 0.0016 'International Tables Vol C Tables 4.2.6.8 and 6.1.1.4'
H H 0.0000 0.0000 'International Tables Vol C Tables 4.2.6.8 and 6.1.1.4'
F F 0.0171 0.0103 'International Tables Vol C Tables 4.2.6.8 and 6.1.1.4'
Fe Fe 0.3463 0.8444 'International Tables Vol C Tables 4.2.6.8 and 6.1.1.4'
I I -0.4742 1.8119 'International Tables Vol C Tables 4.2.6.8 and 6.1.1.4'
N N 0.0061 0.0033 'International Tables Vol C Tables 4.2.6.8 and 6.1.1.4'
O O 0.0106 0.0060 'International Tables Vol C Tables 4.2.6.8 and 6.1.1.4'

loop_
_exptl_crystal_face_index_h
_exptl_crystal_face_index_k
_exptl_crystal_face_index_l
_exptl_crystal_face_perp_dist
0 10 25 0.0198
2 -10 -25 0.0221
22 -4 -16 0.0858
0 32 -8 0.0137
0 -32 8 0.0070
-20 4 19 0.0771
6 -8 -26 0.0274

loop_
_geom_angle_atom_site_label_1
_geom_angle_atom_site_label_2
_geom_angle_atom_site_label_3
_geom_angle
C70 C69 I3 119.8(7)
C70 C69 C68 116.8(9)
C68 C69 I3 123.0(7)
C70 C65 I1 121.3(6)
C70 C65 C66 116.6(8)
C66 C65 I1 121.9(7)
F3 C70 C69 118.5(8)
F3 C70 C65 118.1(8)
C69 C70 C65 123.3(8)
F1 C66 C65 118.7(8)
F1 C66 C67 117.5(8)
C65 C66 C67 123.8(9)
C66 C67 I2 123.0(7)
C68 C67 I2 121.4(7)
C68 C67 C66 115.2(8)
F2 C68 C69 118.6(8)
F2 C68 C67 117.3(8)
C69 C68 C67 124.0(8)
C76 C71 I5 120.8(6)
C72 C71 I5 123.4(7)
C72 C71 C76 115.8(8)
C76 C75 I7 119.0(6)
C76 C75 C74 116.6(9)
C74 C75 I7 124.3(7)
C74 C73 I6 120.4(7)
C72 C73 I6 123.1(7)
C72 C73 C74 116.1(8)
F6 C76 C71 117.4(8)
F6 C76 C75 119.0(8)
C75 C76 C71 123.6(8)
F5 C74 C75 117.8(8)
F5 C74 C73 118.4(8)
C75 C74 C73 123.8(8)
F4 C72 C71 118.4(8)
F4 C72 C73 117.8(8)
C73 C72 C71 123.8(9)
O3 Fe2 O4 94.2(3)
O3 Fe2 N7 86.8(3)
O3 Fe2 N8 91.2(3)
O3 Fe2 N6 177.4(3)
O3 Fe2 N5 94.0(3)
O4 Fe2 N7 94.7(3)
O4 Fe2 N8 174.0(3)
O4 Fe2 N6 84.7(3)
O4 Fe2 N5 89.8(3)
N7 Fe2 N8 83.0(3)
N7 Fe2 N6 95.7(3)
N6 Fe2 N8 90.0(3)
N5 Fe2 N7 175.4(3)
N5 Fe2 N8 92.4(3)
N5 Fe2 N6 83.7(3)
C33 O3 Fe2 127.6(5)
C49 O4 Fe2 126.1(5)
C55 N7 Fe2 124.9(6)
C55 N7 C56 121.3(7)
C56 N7 Fe2 113.6(5)
C64 N8 Fe2 129.5(6)
C64 N8 C61 117.5(7)
C61 N8 Fe2 112.9(5)
C48 N6 Fe2 128.8(6)
C48 N6 C45 118.5(8)
C45 N6 Fe2 112.5(6)
C39 N5 Fe2 125.4(6)
C39 N5 C40 122.0(7)
C40 N5 Fe2 112.6(6)
C42 C41 H41 119.7
C40 C41 H41 119.7
C40 C41 C42 120.6(10)
C58 C59 H59 119.6
C58 C59 C60 120.8(8)
C60 C59 H59 119.6
C45 C44 C43 117.6(9)
C45 C44 C46 118.2(8)
C46 C44 C43 124.1(9)
C36 C35 H35 118.6
C34 C35 H35 118.6
C34 C35 C36 122.7(10)
C50 C51 H51 119.3
C50 C51 C52 121.3(8)
C52 C51 H51 119.3
C49 C54 C55 122.8(8)
C53 C54 C55 117.8(8)
C53 C54 C49 119.3(8)
N8 C64 H64 118.0
N8 C64 C63 124.1(9)
C63 C64 H64 118.0
C36 C37 H37 118.8
C36 C37 C38 122.5(9)
C38 C37 H37 118.8
C44 C43 H43 120.3
C42 C43 C44 119.4(9)
C42 C43 H43 120.3
C35 C36 H36 121.3
C37 C36 C35 117.4(10)
C37 C36 H36 121.3
C51 C50 H50 119.0
C51 C50 C49 121.9(8)
C49 C50 H50 119.0
N7 C55 C54 125.5(8)
N7 C55 H55 117.3
C54 C55 H55 117.3
N8 C61 C56 116.5(7)
N8 C61 C60 122.2(8)
C60 C61 C56 121.3(8)
N6 C48 H48 118.9
N6 C48 C47 122.3(8)
C47 C48 H48 118.9
C64 C63 H63 120.2
C62 C63 C64 119.6(9)
C62 C63 H63 120.2
C51 C52 H52 120.9
C53 C52 C51 118.2(9)
C53 C52 H52 120.9
C61 C56 N7 113.9(7)
C57 C56 N7 127.5(8)
C57 C56 C61 118.6(7)
C63 C62 H62 120.6
C63 C62 C60 118.8(8)
C60 C62 H62 120.6
C56 C57 H57 120.0
C56 C57 C58 120.1(8)
C58 C57 H57 120.0
C59 C58 C57 121.5(8)
C59 C58 H58 119.3
C57 C58 H58 119.3
N6 C45 C44 121.3(9)
N6 C45 C40 115.7(8)
C44 C45 C40 123.0(8)
N5 C39 H39 117.3
N5 C39 C38 125.4(8)
C38 C39 H39 117.3
C37 C38 C39 118.6(8)
C37 C38 C33 118.6(8)
C39 C38 C33 122.8(9)
C48 C47 H47 119.7
C46 C47 C48 120.6(10)
C46 C47 H47 119.7
C59 C60 C62 124.5(8)
C61 C60 C59 117.8(8)
C61 C60 C62 117.7(8)
C44 C46 H46 120.6
C47 C46 C44 118.8(9)
C47 C46 H46 120.6
O4 C49 C54 124.7(8)
O4 C49 C50 118.0(7)
C50 C49 C54 117.2(9)
C41 C42 H42 119.0
C43 C42 C41 121.9(9)
C43 C42 H42 119.0
C54 C53 H53 119.0
C52 C53 C54 122.0(8)
C52 C53 H53 119.0
C41 C40 N5 127.6(9)
C41 C40 C45 117.3(9)
C45 C40 N5 115.1(8)
O3 C33 C38 124.6(8)
O3 C33 C34 117.3(8)
C34 C33 C38 118.0(8)
C35 C34 C33 120.7(9)
C35 C34 H34 119.6
C33 C34 H34 119.6
O1 Fe1 N4 85.4(3)
O1 Fe1 N2 162.8(3)
O1 Fe1 N3 104.4(2)
O1 Fe1 N1 87.6(3)
O2 Fe1 O1 96.0(3)
O2 Fe1 N4 163.9(3)
O2 Fe1 N2 93.7(3)
O2 Fe1 N3 87.6(3)
O2 Fe1 N1 99.1(3)
N4 Fe1 N2 89.2(3)
N3 Fe1 N4 76.6(3)
N3 Fe1 N2 90.1(3)
N1 Fe1 N4 97.0(3)
N1 Fe1 N2 76.9(3)
N1 Fe1 N3 165.7(3)
C1 O1 Fe1 134.3(6)
C17 O2 Fe1 135.2(6)
C32 N4 Fe1 126.2(6)
C32 N4 C29 118.1(8)
C29 N4 Fe1 115.6(6)
C16 N2 Fe1 127.7(6)
C16 N2 C13 118.0(7)
C13 N2 Fe1 113.8(5)
C23 N3 Fe1 124.4(6)
C23 N3 C24 119.8(7)
C24 N3 Fe1 115.7(6)
C7 N1 Fe1 125.0(6)
C7 N1 C8 119.6(8)
C8 N1 Fe1 115.5(6)
N2 C16 H16 118.1
N2 C16 C15 123.7(8)
C15 C16 H16 118.1
N4 C32 H32 118.1
N4 C32 C31 123.8(9)
C31 C32 H32 118.1
N1 C7 H7 116.5
N1 C7 C6 127.0(9)
C6 C7 H7 116.5
O1 C1 C6 123.0(8)
O1 C1 C2 120.1(8)
C2 C1 C6 116.9(9)
C1 C6 C7 122.3(9)
C5 C6 C7 117.7(8)
C5 C6 C1 120.0(8)
C15 C14 H14 120.3
C15 C14 C12 119.4(8)
C12 C14 H14 120.3
C30 C28 C27 124.8(9)
C29 C28 C30 117.1(8)
C29 C28 C27 118.1(9)
C19 C18 H18 119.5
C19 C18 C17 121.1(9)
C17 C18 H18 119.5
C18 C19 H19 119.8
C18 C19 C20 120.3(10)
C20 C19 H19 119.8
C21 C22 C23 118.3(8)
C21 C22 C17 118.3(9)
C17 C22 C23 123.4(9)
C22 C21 H21 119.0
C20 C21 C22 121.9(9)
C20 C21 H21 119.0
C6 C5 H5 119.2
C4 C5 C6 121.5(8)
C4 C5 H5 119.2
C8 C9 H9 119.9
C8 C9 C10 120.3(8)
C10 C9 H9 119.9
N3 C23 C22 127.0(8)
N3 C23 H23 116.5
C22 C23 H23 116.5
C12 C11 H11 120.1
C10 C11 H11 120.1
C10 C11 C12 119.8(8)
C16 C15 H15 120.4
C14 C15 C16 119.1(9)
C14 C15 H15 120.4
C1 C2 H2 119.4
C3 C2 C1 121.2(8)
C3 C2 H2 119.4
C9 C8 N1 126.4(8)
C9 C8 C13 119.1(8)
C13 C8 N1 114.4(7)
C25 C24 N3 127.2(9)
C25 C24 C29 118.5(9)
C29 C24 N3 114.3(8)
N2 C13 C8 118.2(7)
N2 C13 C12 121.5(8)
C12 C13 C8 120.2(8)
C28 C30 H30 119.8
C31 C30 C28 120.3(9)
C31 C30 H30 119.8
C32 C31 H31 120.8
C30 C31 C32 118.4(10)
C30 C31 H31 120.8
C19 C20 H20 120.1
C21 C20 C19 119.8(10)
C21 C20 H20 120.1
C2 C3 H3 119.0
C2 C3 C4 122.0(8)
C4 C3 H3 119.0
O2 C17 C18 119.5(8)
O2 C17 C22 122.0(8)
C18 C17 C22 118.5(9)
C28 C27 H27 119.9
C26 C27 C28 120.1(9)
C26 C27 H27 119.9
C14 C12 C11 122.7(8)
C13 C12 C14 118.2(8)
C13 C12 C11 119.0(8)
C9 C10 H10 119.3
C11 C10 C9 121.4(8)
C11 C10 H10 119.3
C27 C26 H26 119.6
C27 C26 C25 120.8(9)
C25 C26 H26 119.6
C24 C25 C26 121.7(10)
C24 C25 H25 119.2
C26 C25 H25 119.2
C5 C4 C3 118.2(9)
C5 C4 H4 120.9
C3 C4 H4 120.9
N4 C29 C28 122.1(8)
N4 C29 C24 117.4(8)
C28 C29 C24 120.6(8)

loop_
_geom_bond_atom_site_label_1
_geom_bond_atom_site_label_2
_geom_bond_distance
I1 C65 2.097(9)
I3 C69 2.111(9)
I2 C67 2.089(8)
F2 C68 1.346(10)
F3 C70 1.336(10)
F1 C66 1.351(10)
C69 C70 1.379(13)
C69 C68 1.385(12)
C65 C70 1.382(13)
C65 C66 1.391(12)
C66 C67 1.395(12)
C67 C68 1.393(12)
I5 C71 2.102(9)
I7 C75 2.106(10)
I6 C73 2.096(8)
F4 C72 1.358(10)
F5 C74 1.347(10)
F6 C76 1.338(10)
C71 C76 1.399(12)
C71 C72 1.386(12)
C75 C76 1.373(13)
C75 C74 1.379(12)
C73 C74 1.387(13)
C73 C72 1.383(12)
Fe2 O3 1.866(6)
Fe2 O4 1.871(6)
Fe2 N7 1.944(7)
Fe2 N8 1.989(7)
Fe2 N6 1.967(8)
Fe2 N5 1.941(7)
O3 C33 1.316(10)
O4 C49 1.338(11)
N7 C55 1.297(11)
N7 C56 1.433(10)
N8 C64 1.308(11)
N8 C61 1.378(10)
N6 C48 1.329(11)
N6 C45 1.389(10)
N5 C39 1.300(11)
N5 C40 1.413(11)
C41 H41 0.9500
C41 C42 1.393(13)
C41 C40 1.387(12)
C59 H59 0.9500
C59 C58 1.356(13)
C59 C60 1.406(12)
C44 C43 1.417(12)
C44 C45 1.401(12)
C44 C46 1.410(13)
C35 H35 0.9500
C35 C36 1.401(13)
C35 C34 1.344(13)
C51 H51 0.9500
C51 C50 1.350(12)
C51 C52 1.395(12)
C54 C55 1.422(12)
C54 C49 1.418(12)
C54 C53 1.396(12)
C64 H64 0.9500
C64 C63 1.386(12)
C37 H37 0.9500
C37 C36 1.361(12)
C37 C38 1.409(13)
C43 H43 0.9500
C43 C42 1.374(13)
C36 H36 0.9500
C50 H50 0.9500
C50 C49 1.406(12)
C55 H55 0.9500
C61 C56 1.411(12)
C61 C60 1.405(11)
C48 H48 0.9500
C48 C47 1.387(12)
C63 H63 0.9500
C63 C62 1.368(12)
C52 H52 0.9500
C52 C53 1.373(11)
C56 C57 1.383(11)
C62 H62 0.9500
C62 C60 1.410(12)
C57 H57 0.9500
C57 C58 1.392(12)
C58 H58 0.9500
C45 C40 1.405(13)
C39 H39 0.9500
C39 C38 1.418(12)
C38 C33 1.418(12)
C47 H47 0.9500
C47 C46 1.369(12)
C46 H46 0.9500
C42 H42 0.9500
C53 H53 0.9500
C33 C34 1.408(12)
C34 H34 0.9500
Fe1 O1 1.914(6)
Fe1 O2 1.899(6)
Fe1 N4 2.154(7)
Fe1 N2 2.161(7)
Fe1 N3 2.122(7)
Fe1 N1 2.113(7)
O1 C1 1.292(11)
O2 C17 1.317(10)
N4 C32 1.323(11)
N4 C29 1.370(11)
N2 C16 1.320(11)
N2 C13 1.382(10)
N3 C23 1.310(11)
N3 C24 1.432(11)
N1 C7 1.290(11)
N1 C8 1.430(10)
C16 H16 0.9500
C16 C15 1.393(12)
C32 H32 0.9500
C32 C31 1.393(13)
C7 H7 0.9500
C7 C6 1.436(12)
C1 C6 1.426(13)
C1 C2 1.416(12)
C6 C5 1.398(13)
C14 H14 0.9500
C14 C15 1.367(12)
C14 C12 1.411(12)
C28 C30 1.416(14)
C28 C27 1.425(13)
C28 C29 1.401(12)
C18 H18 0.9500
C18 C19 1.380(13)
C18 C17 1.408(13)
C19 H19 0.9500
C19 C20 1.382(13)
C22 C21 1.405(13)
C22 C23 1.422(13)
C22 C17 1.421(11)
C21 H21 0.9500
C21 C20 1.371(13)
C5 H5 0.9500
C5 C4 1.379(11)
C9 H9 0.9500
C9 C8 1.375(11)
C9 C10 1.400(11)
C23 H23 0.9500
C11 H11 0.9500
C11 C12 1.414(11)
C11 C10 1.357(12)
C15 H15 0.9500
C2 H2 0.9500
C2 C3 1.362(12)
C8 C13 1.412(12)
C24 C25 1.355(12)
C24 C29 1.426(13)
C13 C12 1.404(11)
C30 H30 0.9500
C30 C31 1.360(12)
C31 H31 0.9500
C20 H20 0.9500
C3 H3 0.9500
C3 C4 1.393(11)
C27 H27 0.9500
C27 C26 1.360(14)
C10 H10 0.9500
C26 H26 0.9500
C26 C25 1.391(13)
C25 H25 0.9500
C4 H4 0.9500

loop_
_geom_torsion_atom_site_label_1
_geom_torsion_atom_site_label_2
_geom_torsion_atom_site_label_3
_geom_torsion_atom_site_label_4
_geom_torsion
I1 C65 C70 F3 -0.1(11)
I1 C65 C70 C69 178.2(6)
I1 C65 C66 F1 3.1(11)
I1 C65 C66 C67 -177.4(6)
I3 C69 C70 F3 3.6(11)
I3 C69 C70 C65 -174.7(6)
I3 C69 C68 F2 -7.9(11)
I3 C69 C68 C67 170.9(6)
I2 C67 C68 F2 8.5(10)
I2 C67 C68 C69 -170.3(6)
F1 C66 C67 I2 -7.5(10)
F1 C66 C67 C68 178.6(7)
C65 C66 C67 I2 173.0(6)
C65 C66 C67 C68 -0.9(12)
C70 C69 C68 F2 178.3(7)
C70 C69 C68 C67 -3.0(13)
C70 C65 C66 F1 178.2(7)
C70 C65 C66 C67 -2.3(13)
C66 C65 C70 F3 -175.2(7)
C66 C65 C70 C69 3.1(13)
C66 C67 C68 F2 -177.5(7)
C66 C67 C68 C69 3.7(12)
C68 C69 C70 F3 177.6(7)
C68 C69 C70 C65 -0.6(13)
I5 C71 C76 F6 1.9(10)
I5 C71 C76 C75 -177.3(6)
I5 C71 C72 F4 -1.4(10)
I5 C71 C72 C73 179.1(6)
I7 C75 C76 F6 2.3(10)
I7 C75 C76 C71 -178.5(6)
I7 C75 C74 F5 -5.0(11)
I7 C75 C74 C73 173.4(6)
I6 C73 C74 F5 9.1(10)
I6 C73 C74 C75 -169.3(6)
I6 C73 C72 F4 -7.2(10)
I6 C73 C72 C71 172.2(6)
C76 C71 C72 F4 176.5(7)
C76 C71 C72 C73 -2.9(12)
C76 C75 C74 F5 178.6(7)
C76 C75 C74 C73 -3.0(12)
C74 C75 C76 F6 178.9(7)
C74 C75 C76 C71 -1.9(13)
C74 C73 C72 F4 179.1(7)
C74 C73 C72 C71 -1.4(12)
C72 C71 C76 F6 -176.1(7)
C72 C71 C76 C75 4.7(12)
C72 C73 C74 F5 -177.0(7)
C72 C73 C74 C75 4.6(12)
Fe2 O3 C33 C38 1.5(12)
Fe2 O3 C33 C34 -176.9(5)
Fe2 O4 C49 C54 -10.8(13)
Fe2 O4 C49 C50 170.9(6)
Fe2 N7 C55 C54 -11.3(13)
Fe2 N7 C56 C61 2.5(9)
Fe2 N7 C56 C57 -179.5(7)
Fe2 N8 C64 C63 -176.6(7)
Fe2 N8 C61 C56 -2.3(10)
Fe2 N8 C61 C60 179.1(7)
Fe2 N6 C48 C47 -174.7(6)
Fe2 N6 C45 C44 -179.9(6)
Fe2 N6 C45 C40 1.3(9)
Fe2 N5 C39 C38 -1.8(12)
Fe2 N5 C40 C41 173.6(7)
Fe2 N5 C40 C45 -6.7(9)
O3 Fe2 O4 C49 90.5(7)
O3 C33 C34 C35 179.6(8)
O4 Fe2 O3 C33 86.6(7)
N7 Fe2 O3 C33 -178.9(7)
N7 Fe2 O4 C49 3.4(7)
N7 C56 C57 C58 -178.4(8)
N8 Fe2 O3 C33 -96.0(7)
N8 C64 C63 C62 -1.6(15)
N8 C61 C56 N7 -0.1(11)
N8 C61 C56 C57 -178.3(8)
N8 C61 C60 C59 178.4(8)
N8 C61 C60 C62 -2.4(13)
N6 Fe2 O4 C49 -91.9(7)
N6 C48 C47 C46 -2.9(13)
N6 C45 C40 N5 3.6(11)
N6 C45 C40 C41 -176.8(7)
N5 Fe2 O3 C33 -3.5(7)
N5 Fe2 O4 C49 -175.5(7)
N5 C39 C38 C37 179.5(8)
N5 C39 C38 C33 -1.6(14)
C44 C43 C42 C41 1.1(14)
C44 C45 C40 N5 -175.2(8)
C44 C45 C40 C41 4.5(13)
C51 C50 C49 O4 175.9(9)
C51 C50 C49 C54 -2.6(14)
C51 C52 C53 C54 -2.5(15)
C64 N8 C61 C56 -179.5(8)
C64 N8 C61 C60 1.9(13)
C64 C63 C62 C60 1.0(14)
C37 C38 C33 O3 -179.2(8)
C37 C38 C33 C34 -0.8(12)
C43 C44 C45 N6 175.9(8)
C43 C44 C45 C40 -5.4(13)
C43 C44 C46 C47 -179.3(8)
C36 C35 C34 C33 -0.3(14)
C36 C37 C38 C39 178.7(8)
C36 C37 C38 C33 -0.3(14)
C50 C51 C52 C53 2.0(15)
C55 N7 C56 C61 178.1(8)
C55 N7 C56 C57 -3.8(14)
C55 C54 C49 O4 8.0(15)
C55 C54 C49 C50 -173.6(9)
C55 C54 C53 C52 176.3(9)
C61 N8 C64 C63 0.1(13)
C61 C56 C57 C58 -0.4(13)
C48 N6 C45 C44 4.8(12)
C48 N6 C45 C40 -174.0(7)
C48 C47 C46 C44 1.5(13)
C63 C62 C60 C59 180.0(9)
C63 C62 C60 C61 0.8(13)
C52 C51 C50 C49 0.6(15)
C56 N7 C55 C54 173.6(8)
C56 C61 C60 C59 -0.1(13)
C56 C61 C60 C62 179.1(8)
C56 C57 C58 C59 0.4(14)
C58 C59 C60 C61 0.1(14)
C58 C59 C60 C62 -179.1(9)
C45 N6 C48 C47 -0.3(12)
C45 C44 C43 C42 2.5(13)
C45 C44 C46 C47 2.8(12)
C39 N5 C40 C41 -5.3(13)
C39 N5 C40 C45 174.3(8)
C39 C38 C33 O3 1.9(13)
C39 C38 C33 C34 -179.7(8)
C38 C37 C36 C35 1.1(14)
C38 C33 C34 C35 1.1(12)
C60 C59 C58 C57 -0.2(15)
C60 C61 C56 N7 178.5(8)
C60 C61 C56 C57 0.3(13)
C46 C44 C43 C42 -175.4(8)
C46 C44 C45 N6 -6.0(12)
C46 C44 C45 C40 172.7(8)
C49 C54 C55 N7 3.9(15)
C49 C54 C53 C52 0.5(15)
C42 C41 C40 N5 178.9(9)
C42 C41 C40 C45 -0.7(12)
C53 C54 C55 N7 -171.8(9)
C53 C54 C49 O4 -176.3(9)
C53 C54 C49 C50 2.0(13)
C40 N5 C39 C38 177.0(8)
C40 C41 C42 C43 -2.0(14)
C34 C35 C36 C37 -0.9(14)
Fe1 O1 C1 C6 -11.9(14)
Fe1 O1 C1 C2 169.3(6)
Fe1 O2 C17 C18 -173.5(6)
Fe1 O2 C17 C22 6.5(13)
Fe1 N4 C32 C31 -176.7(6)
Fe1 N4 C29 C28 180.0(6)
Fe1 N4 C29 C24 0.5(10)
Fe1 N2 C16 C15 -172.7(7)
Fe1 N2 C13 C8 -6.4(10)
Fe1 N2 C13 C12 173.5(7)
Fe1 N3 C23 C22 -3.8(12)
Fe1 N3 C24 C25 171.2(7)
Fe1 N3 C24 C29 -7.8(9)
Fe1 N1 C7 C6 -4.8(13)
Fe1 N1 C8 C9 -169.1(7)
Fe1 N1 C8 C13 9.3(9)
O1 Fe1 O2 C17 96.7(8)
O1 C1 C6 C7 3.9(15)
O1 C1 C6 C5 -175.0(9)
O1 C1 C2 C3 176.7(9)
N4 Fe1 O2 C17 2.6(15)
N4 C32 C31 C30 -1.2(13)
N2 Fe1 O2 C17 -97.4(8)
N2 C16 C15 C14 1.4(14)
N2 C13 C12 C14 -0.7(13)
N2 C13 C12 C11 -178.4(8)
N3 Fe1 O2 C17 -7.5(8)
N3 C24 C25 C26 176.6(9)
N3 C24 C29 N4 4.7(11)
N3 C24 C29 C28 -174.8(7)
N1 Fe1 O2 C17 -174.8(8)
N1 C7 C6 C1 4.3(15)
N1 C7 C6 C5 -176.8(9)
N1 C8 C13 N2 -1.7(12)
N1 C8 C13 C12 178.3(8)
C16 N2 C13 C8 -179.2(8)
C16 N2 C13 C12 0.8(13)
C32 N4 C29 C28 3.6(12)
C32 N4 C29 C24 -175.9(8)
C7 N1 C8 C9 9.5(13)
C7 N1 C8 C13 -172.1(8)
C7 C6 C5 C4 178.5(9)
C1 C6 C5 C4 -2.5(15)
C1 C2 C3 C4 -0.9(15)
C6 C1 C2 C3 -2.2(14)
C6 C5 C4 C3 -0.7(14)
C28 C30 C31 C32 0.4(13)
C28 C27 C26 C25 1.6(14)
C18 C19 C20 C21 0.2(14)
C19 C18 C17 O2 -179.9(8)
C19 C18 C17 C22 0.1(13)
C22 C21 C20 C19 0.5(14)
C21 C22 C23 N3 178.7(8)
C21 C22 C17 O2 -179.4(8)
C21 C22 C17 C18 0.6(12)
C9 C8 C13 N2 176.8(8)
C9 C8 C13 C12 -3.1(13)
C23 N3 C24 C25 -11.2(13)
C23 N3 C24 C29 169.8(7)
C23 C22 C21 C20 -179.4(8)
C23 C22 C17 O2 -0.9(13)
C23 C22 C17 C18 179.1(8)
C15 C14 C12 C11 178.5(9)
C15 C14 C12 C13 0.9(14)
C2 C1 C6 C7 -177.2(8)
C2 C1 C6 C5 3.8(13)
C2 C3 C4 C5 2.4(14)
C8 N1 C7 C6 176.7(8)
C8 C9 C10 C11 -2.5(14)
C8 C13 C12 C14 179.2(9)
C8 C13 C12 C11 1.6(13)
C24 N3 C23 C22 178.8(8)
C13 N2 C16 C15 -1.1(13)
C30 C28 C27 C26 -178.9(8)
C30 C28 C29 N4 -4.3(12)
C30 C28 C29 C24 175.2(8)
C17 C18 C19 C20 -0.5(13)
C17 C22 C21 C20 -0.9(13)
C17 C22 C23 N3 0.2(14)
C27 C28 C30 C31 -178.7(8)
C27 C28 C29 N4 176.5(8)
C27 C28 C29 C24 -4.0(12)
C27 C26 C25 C24 0.6(14)
C12 C14 C15 C16 -1.3(14)
C12 C11 C10 C9 0.9(14)
C10 C9 C8 N1 -178.1(8)
C10 C9 C8 C13 3.5(13)
C10 C11 C12 C14 -178.0(9)
C10 C11 C12 C13 -0.4(14)
C25 C24 C29 N4 -174.4(8)
C25 C24 C29 C28 6.1(12)
C29 N4 C32 C31 -0.8(13)
C29 C28 C30 C31 2.2(12)
C29 C28 C27 C26 0.2(13)
C29 C24 C25 C26 -4.4(13)

loop_
_exptl_oxdiff_crystal_face_indexfrac_h
_exptl_oxdiff_crystal_face_indexfrac_k
_exptl_oxdiff_crystal_face_indexfrac_l
_exptl_oxdiff_crystal_face_x
_exptl_oxdiff_crystal_face_y
_exptl_oxdiff_crystal_face_z
-0.0368 9.7970 24.9141 -0.0009 -0.7510 0.6587
2.0335 -9.8129 -24.9346 -0.0086 0.6769 -0.7062
21.9956 -4.0630 -16.1652 -0.0343 -0.3526 -0.9305
0.1314 31.7974 -7.8945 1.0259 -0.0223 -0.0075
-0.1314 -31.7974 7.8945 -1.0259 0.0223 0.0075
-20.0074 4.0319 19.1318 -0.0103 0.1973 0.9551
6.0366 -7.8548 -25.9668 0.0423 0.5408 -0.8138
